data_7041517
loop_
_publ_author_name
'Buckley, Laura E. R.'
'Coe, Benjamin J.'
'Rusanova, Daniela'
'S\'anchez, Sergio'
'Jir\'asek, Michael'
'Joshi, Vishwas D.'
'V\'avra, Jan'
'Khobragade, Dushant'
'Posp\'i\<sil, Lubom\'ir'
'Rame\<sov\'a, \<S\'arka'
'C\'isa\<rov\'a, Ivana'
'\<Saman, David'
'Pohl, Radek'
'Clays, Koen'
'Van Steerteghem, Nick'
'Brunschwig, Bruce S.'
'Tepl\'y, Filip'

_publ_section_title
;
 Ferrocenyl helquats: unusual chiral organometallic nonlinear optical
 chromophores.
;
_journal_issue 4
_journal_name_full 'Dalton transactions (Cambridge, England : 2003)'
_journal_page_first 1052
_journal_page_last 1064
_journal_paper_doi 10.1039/c6dt04347j
_journal_volume 46
_journal_year 2017
_chemical_compound_source 'synthesized by the authors'
_chemical_formula_moiety 'C32 H28 F12 Fe N2 P2'
_chemical_formula_sum 'C32 H28 F12 Fe N2 P2'
_chemical_formula_weight 786.35
_space_group_crystal_system triclinic
_space_group_IT_number 2
_space_group_name_Hall '-P 1'
_space_group_name_H-M_alt 'P -1'
_symmetry_space_group_name_Hall '-P 1'
_symmetry_space_group_name_H-M 'P -1'
_atom_sites_solution_hydrogens difmap
_atom_sites_solution_primary direct
_atom_sites_solution_secondary difmap
_audit_creation_method SHELXL-2014/7
_audit_update_record
;
2016-11-04 deposited with the CCDC.
2016-12-19 downloaded from the CCDC.
;
_cell_angle_alpha 70.5680(10)
_cell_angle_beta 75.9780(10)
_cell_angle_gamma 79.8150(10)
_cell_formula_units_Z 2
_cell_length_a 11.4717(4)
_cell_length_b 11.7174(4)
_cell_length_c 13.2142(5)
_cell_measurement_reflns_used 9986
_cell_measurement_temperature 150(2)
_cell_measurement_theta_max 27.4823
_cell_measurement_theta_min 2.4073
_cell_volume 1616.13(10)
_computing_cell_refinement 'SAINT V8.37A (Bruker AXS Inc.)'
_computing_data_collection 'Bruker Instrument Service v2010.11.0.0'
_computing_data_reduction 'SAINT V8.37A (Bruker AXS Inc.)'
_computing_structure_refinement 'SHELXL-2014/7 (Sheldrick, 2014)'
_computing_structure_solution 'SHELXS-97 (Sheldrick, 2008)'
_diffrn_ambient_temperature 150(2)
_diffrn_measured_fraction_theta_full 0.999
_diffrn_measured_fraction_theta_max 0.999
_diffrn_measurement_device_type 'Bruker APEX-II CCD'
_diffrn_measurement_method '\f and \w scans'
_diffrn_radiation_type MoK\a
_diffrn_radiation_wavelength 0.71073
_diffrn_reflns_av_R_equivalents 0.0254
_diffrn_reflns_av_unetI/netI 0.0289
_diffrn_reflns_Laue_measured_fraction_full 0.999
_diffrn_reflns_Laue_measured_fraction_max 0.999
_diffrn_reflns_limit_h_max 14
_diffrn_reflns_limit_h_min -14
_diffrn_reflns_limit_k_max 15
_diffrn_reflns_limit_k_min -13
_diffrn_reflns_limit_l_max 17
_diffrn_reflns_limit_l_min -15
_diffrn_reflns_number 26013
_diffrn_reflns_point_group_measured_fraction_full 0.999
_diffrn_reflns_point_group_measured_fraction_max 0.999
_diffrn_reflns_theta_full 25.242
_diffrn_reflns_theta_max 27.499
_diffrn_reflns_theta_min 1.667
_diffrn_source 'fine-focus sealed tube'
_exptl_absorpt_coefficient_mu 0.662
_exptl_absorpt_correction_T_max 0.93
_exptl_absorpt_correction_T_min 0.83
_exptl_absorpt_correction_type multi-scan
_exptl_absorpt_process_details
;
SADABS-2014/5 - Bruker AXS area detector scaling and absorption correction
;
_exptl_crystal_colour 'metallic dark blue-violet'
_exptl_crystal_density_diffrn 1.616
_exptl_crystal_description plate
_exptl_crystal_F_000 796
_exptl_crystal_size_max 0.804
_exptl_crystal_size_mid 0.342
_exptl_crystal_size_min 0.116
_refine_diff_density_max 0.597
_refine_diff_density_min -0.421
_refine_diff_density_rms 0.058
_refine_ls_extinction_method none
_refine_ls_goodness_of_fit_ref 1.029
_refine_ls_hydrogen_treatment constr
_refine_ls_matrix_type full
_refine_ls_number_parameters 442
_refine_ls_number_reflns 7422
_refine_ls_number_restraints 0
_refine_ls_restrained_S_all 1.029
_refine_ls_R_factor_all 0.0511
_refine_ls_R_factor_gt 0.0375
_refine_ls_shift/su_max 0.001
_refine_ls_shift/su_mean 0.000
_refine_ls_structure_factor_coef Fsqd
_refine_ls_weighting_details 'w=1/[\s^2^(Fo^2^)+(0.0341P)^2^+1.6022P] where P=(Fo^2^+2Fc^2^)/3'
_refine_ls_weighting_scheme calc
_refine_ls_wR_factor_gt 0.0871
_refine_ls_wR_factor_ref 0.0931
_reflns_Friedel_coverage 0.000
_reflns_number_gt 6107
_reflns_number_total 7422
_reflns_threshold_expression 'I > 2\s(I)'
_cod_data_source_file c6dt04347j3.cif
_cod_data_source_block dkft7_teply_uochb
_cod_depositor_comments 'Adding full bibliography for 7041517.cif.'
_cod_database_code 7041517
_shelx_shelxl_version_number 2014/7
_shelx_space_group_comment
;
The symmetry employed for this shelxl refinement is uniquely defined
by the following loop, which should always be used as a source of
symmetry information in preference to the above space-group names.
They are only intended as comments.
;
_shelx_estimated_absorpt_t_min 0.618
_shelx_estimated_absorpt_t_max 0.927

loop_
_space_group_symop_operation_xyz
'x, y, z'
'-x, -y, -z'

loop_
_atom_site_label
_atom_site_type_symbol
_atom_site_fract_x
_atom_site_fract_y
_atom_site_fract_z
_atom_site_U_iso_or_equiv
_atom_site_adp_type
_atom_site_occupancy
_atom_site_site_symmetry_order
_atom_site_calc_flag
_atom_site_refinement_flags_posn
_atom_site_refinement_flags_adp
Fe1 Fe 0.50479(3) 0.72859(3) 0.65305(2) 0.02431(9) Uani 1 1 d . .
C1 C 0.90975(16) 0.99975(17) 0.64567(15) 0.0175(4) Uani 1 1 d . .
H1 H 0.9453 0.9202 0.6779 0.021 Uiso 1 1 calc R U
C2 C 0.82791(17) 1.01550(18) 0.57756(16) 0.0203(4) Uani 1 1 d . .
C3 C 0.78523(18) 1.13525(19) 0.52512(16) 0.0232(4) Uani 1 1 d . .
H3 H 0.7301 1.1504 0.4777 0.028 Uiso 1 1 calc R U
C4 C 0.82311(17) 1.22975(18) 0.54239(16) 0.0212(4) Uani 1 1 d . .
H4 H 0.7960 1.3107 0.5044 0.025 Uiso 1 1 calc R U
N5 N 0.89799(13) 1.21169(14) 0.61184(12) 0.0168(3) Uani 1 1 d . .
C6 C 0.93816(17) 1.31686(17) 0.62825(16) 0.0209(4) Uani 1 1 d . .
H6A H 0.8951 1.3274 0.6997 0.025 Uiso 1 1 calc R U
H6B H 0.9205 1.3924 0.5697 0.025 Uiso 1 1 calc R U
C7 C 1.07294(17) 1.29127(18) 0.62521(16) 0.0213(4) Uani 1 1 d . .
H7A H 1.1158 1.2837 0.5527 0.026 Uiso 1 1 calc R U
H7B H 1.1025 1.3595 0.6368 0.026 Uiso 1 1 calc R U
C8 C 1.09835(16) 1.17545(18) 0.71313(16) 0.0189(4) Uani 1 1 d . .
C9 C 1.19444(17) 1.15639(19) 0.76620(17) 0.0238(4) Uani 1 1 d . .
H9 H 1.2470 1.2179 0.7463 0.029 Uiso 1 1 calc R U
C10 C 1.21391(17) 1.0490(2) 0.84749(17) 0.0241(4) Uani 1 1 d . .
H10 H 1.2833 1.0347 0.8790 0.029 Uiso 1 1 calc R U
C11 C 1.13274(17) 0.96094(18) 0.88400(16) 0.0194(4) Uani 1 1 d . .
C12 C 1.15001(18) 0.84531(19) 0.97529(17) 0.0249(4) Uani 1 1 d . .
H12A H 1.1089 0.8577 1.0465 0.030 Uiso 1 1 calc R U
H12B H 1.2372 0.8227 0.9762 0.030 Uiso 1 1 calc R U
C13 C 1.09806(17) 0.74458(18) 0.95841(17) 0.0229(4) Uani 1 1 d . .
H13A H 1.1430 0.7280 0.8898 0.027 Uiso 1 1 calc R U
H13B H 1.1056 0.6691 1.0200 0.027 Uiso 1 1 calc R U
N14 N 0.96878(14) 0.78281(15) 0.95227(13) 0.0186(3) Uani 1 1 d . .
C15 C 0.88580(19) 0.70415(19) 1.00868(16) 0.0244(4) Uani 1 1 d . .
H15 H 0.9111 0.6246 1.0511 0.029 Uiso 1 1 calc R U
C16 C 0.76546(19) 0.7370(2) 1.00581(17) 0.0283(5) Uani 1 1 d . .
H16 H 0.7080 0.6801 1.0437 0.034 Uiso 1 1 calc R U
C17 C 0.72903(19) 0.8549(2) 0.94654(17) 0.0267(4) Uani 1 1 d . .
H17 H 0.6459 0.8806 0.9452 0.032 Uiso 1 1 calc R U
C18 C 0.81530(17) 0.93415(19) 0.88956(16) 0.0214(4) Uani 1 1 d . .
H18 H 0.7908 1.0152 0.8497 0.026 Uiso 1 1 calc R U
C19 C 0.93711(16) 0.89750(17) 0.88954(14) 0.0165(4) Uani 1 1 d . .
C20 C 1.03303(16) 0.97966(17) 0.83422(15) 0.0163(4) Uani 1 1 d . .
C21 C 1.02153(16) 1.08392(17) 0.74244(15) 0.0160(4) Uani 1 1 d . .
C22 C 0.93993(15) 1.09722(17) 0.66704(14) 0.0157(4) Uani 1 1 d . .
C23 C 0.78871(18) 0.90822(19) 0.56993(17) 0.0240(4) Uani 1 1 d . .
H23 H 0.8345 0.8324 0.5960 0.029 Uiso 1 1 calc R U
C24 C 0.69257(18) 0.9075(2) 0.52890(17) 0.0249(4) Uani 1 1 d . .
H24 H 0.6528 0.9839 0.4944 0.030 Uiso 1 1 calc R U
C25 C 0.64537(18) 0.7996(2) 0.53332(17) 0.0251(4) Uani 1 1 d . .
C26 C 0.54697(18) 0.7960(2) 0.48545(18) 0.0283(5) Uani 1 1 d . .
H26 H 0.5051 0.8641 0.4409 0.034 Uiso 1 1 calc R U
C27 C 0.5232(2) 0.6740(2) 0.5159(2) 0.0378(6) Uani 1 1 d . .
H27 H 0.4626 0.6460 0.4949 0.045 Uiso 1 1 calc R U
C28 C 0.6030(2) 0.6008(2) 0.5821(2) 0.0387(6) Uani 1 1 d . .
H28 H 0.6057 0.5150 0.6135 0.046 Uiso 1 1 calc R U
C29 C 0.67914(19) 0.6757(2) 0.59468(19) 0.0306(5) Uani 1 1 d . .
H29 H 0.7414 0.6492 0.6361 0.037 Uiso 1 1 calc R U
C30 C 0.4521(2) 0.8292(3) 0.7605(2) 0.0437(6) Uani 1 1 d . .
H30 H 0.4815 0.9032 0.7526 0.052 Uiso 1 1 calc R U
C31 C 0.3521(2) 0.8184(2) 0.72131(19) 0.0378(6) Uani 1 1 d . .
H31 H 0.3021 0.8839 0.6828 0.045 Uiso 1 1 calc R U
C32 C 0.3391(2) 0.6949(3) 0.7488(2) 0.0457(7) Uani 1 1 d . .
H32 H 0.2792 0.6613 0.7320 0.055 Uiso 1 1 calc R U
C33 C 0.4313(3) 0.6288(3) 0.8062(2) 0.0547(8) Uani 1 1 d . .
H33 H 0.4443 0.5428 0.8351 0.066 Uiso 1 1 calc R U
C34 C 0.5002(3) 0.7130(3) 0.8127(2) 0.0525(8) Uani 1 1 d . .
H34 H 0.5680 0.6938 0.8470 0.063 Uiso 1 1 calc R U
P1 P 0.42623(5) 0.78494(5) 0.18597(5) 0.02678(13) Uani 1 1 d . .
F1 F 0.41158(18) 0.69232(16) 0.30608(14) 0.0656(5) Uani 1 1 d . .
F2 F 0.37874(13) 0.89441(14) 0.23798(13) 0.0446(4) Uani 1 1 d . .
F3 F 0.56086(13) 0.80012(19) 0.18559(17) 0.0673(5) Uani 1 1 d . .
F4 F 0.47251(15) 0.67734(15) 0.13415(15) 0.0545(4) Uani 1 1 d . .
F5 F 0.28872(12) 0.77440(14) 0.18531(13) 0.0450(4) Uani 1 1 d . .
F6 F 0.43517(14) 0.87925(15) 0.06633(12) 0.0500(4) Uani 1 1 d . .
P2 P 0.00115(5) 0.58879(5) 0.74573(4) 0.02471(12) Uani 1 1 d . .
F7 F -0.13073(13) 0.64786(17) 0.78532(12) 0.0528(4) Uani 1 1 d . .
F8 F -0.04384(16) 0.45727(14) 0.78726(12) 0.0493(4) Uani 1 1 d . .
F9 F 0.03223(15) 0.56675(12) 0.86277(11) 0.0431(4) Uani 1 1 d . .
F10 F 0.04852(15) 0.72054(12) 0.70587(13) 0.0467(4) Uani 1 1 d . .
F11 F -0.02817(13) 0.61134(15) 0.62824(11) 0.0455(4) Uani 1 1 d . .
F12 F 0.13433(12) 0.53309(13) 0.70397(13) 0.0420(4) Uani 1 1 d . .

loop_
_atom_site_aniso_label
_atom_site_aniso_U_11
_atom_site_aniso_U_22
_atom_site_aniso_U_33
_atom_site_aniso_U_23
_atom_site_aniso_U_13
_atom_site_aniso_U_12
Fe1 0.01900(14) 0.02948(18) 0.02510(16) -0.00914(13) -0.00154(11) -0.00644(11)
C1 0.0205(9) 0.0163(9) 0.0152(9) -0.0028(7) -0.0037(7) -0.0039(7)
C2 0.0216(9) 0.0224(10) 0.0173(9) -0.0052(8) -0.0032(7) -0.0059(8)
C3 0.0242(10) 0.0253(11) 0.0199(10) -0.0010(8) -0.0091(8) -0.0069(8)
C4 0.0218(9) 0.0192(10) 0.0178(9) 0.0015(8) -0.0050(7) -0.0021(7)
N5 0.0188(7) 0.0159(8) 0.0140(7) -0.0024(6) -0.0009(6) -0.0051(6)
C6 0.0263(10) 0.0151(10) 0.0212(10) -0.0064(8) -0.0006(8) -0.0057(8)
C7 0.0239(9) 0.0201(10) 0.0213(10) -0.0082(8) 0.0008(8) -0.0091(8)
C8 0.0197(9) 0.0205(10) 0.0184(9) -0.0100(8) 0.0007(7) -0.0053(7)
C9 0.0212(9) 0.0285(11) 0.0277(11) -0.0151(9) -0.0023(8) -0.0078(8)
C10 0.0190(9) 0.0334(12) 0.0272(11) -0.0171(9) -0.0070(8) -0.0024(8)
C11 0.0207(9) 0.0225(10) 0.0179(9) -0.0104(8) -0.0053(7) 0.0010(7)
C12 0.0250(10) 0.0302(12) 0.0216(10) -0.0092(9) -0.0109(8) 0.0033(8)
C13 0.0236(10) 0.0209(10) 0.0213(10) -0.0050(8) -0.0070(8) 0.0061(8)
N14 0.0235(8) 0.0181(8) 0.0137(7) -0.0056(6) -0.0036(6) 0.0004(6)
C15 0.0350(11) 0.0175(10) 0.0167(9) -0.0015(8) -0.0023(8) -0.0041(8)
C16 0.0303(11) 0.0281(12) 0.0234(11) -0.0042(9) 0.0023(8) -0.0126(9)
C17 0.0224(10) 0.0306(12) 0.0253(11) -0.0063(9) -0.0029(8) -0.0048(8)
C18 0.0218(9) 0.0226(10) 0.0167(9) -0.0023(8) -0.0033(7) -0.0024(8)
C19 0.0218(9) 0.0167(9) 0.0115(8) -0.0051(7) -0.0034(7) -0.0019(7)
C20 0.0168(8) 0.0180(10) 0.0166(9) -0.0092(7) -0.0031(7) -0.0005(7)
C21 0.0163(8) 0.0184(10) 0.0143(8) -0.0072(7) -0.0015(7) -0.0019(7)
C22 0.0148(8) 0.0177(10) 0.0128(8) -0.0033(7) 0.0000(7) -0.0034(7)
C23 0.0258(10) 0.0243(11) 0.0237(10) -0.0083(9) -0.0062(8) -0.0029(8)
C24 0.0246(10) 0.0263(11) 0.0232(10) -0.0072(9) -0.0035(8) -0.0040(8)
C25 0.0210(9) 0.0343(12) 0.0231(10) -0.0119(9) -0.0002(8) -0.0096(8)
C26 0.0228(10) 0.0421(13) 0.0245(11) -0.0145(10) -0.0040(8) -0.0075(9)
C27 0.0321(12) 0.0494(15) 0.0427(14) -0.0290(12) 0.0025(10) -0.0161(11)
C28 0.0350(12) 0.0329(13) 0.0517(15) -0.0239(12) 0.0057(11) -0.0113(10)
C29 0.0206(10) 0.0339(13) 0.0372(13) -0.0142(10) -0.0025(9) -0.0007(9)
C30 0.0525(15) 0.0535(17) 0.0316(13) -0.0247(12) 0.0045(11) -0.0169(13)
C31 0.0334(12) 0.0510(16) 0.0239(11) -0.0146(11) -0.0001(9) 0.0073(11)
C32 0.0294(12) 0.0669(19) 0.0439(15) -0.0275(14) 0.0150(11) -0.0232(12)
C33 0.0649(19) 0.0383(16) 0.0360(15) 0.0016(12) 0.0158(13) -0.0029(14)
C34 0.0434(15) 0.084(2) 0.0277(13) -0.0124(14) -0.0111(11) -0.0024(15)
P1 0.0201(2) 0.0283(3) 0.0286(3) -0.0066(2) -0.0040(2) 0.0004(2)
F1 0.0943(14) 0.0468(10) 0.0383(9) 0.0055(8) -0.0209(9) 0.0119(9)
F2 0.0446(8) 0.0442(9) 0.0504(9) -0.0249(7) -0.0106(7) 0.0042(7)
F3 0.0234(7) 0.0994(15) 0.0960(15) -0.0520(12) -0.0159(8) -0.0001(8)
F4 0.0589(10) 0.0433(9) 0.0663(11) -0.0309(9) -0.0116(8) 0.0088(7)
F5 0.0263(7) 0.0596(10) 0.0486(9) -0.0146(8) -0.0016(6) -0.0147(6)
F6 0.0514(9) 0.0494(10) 0.0323(8) 0.0001(7) 0.0074(7) -0.0084(7)
P2 0.0300(3) 0.0239(3) 0.0190(3) -0.0033(2) -0.0081(2) -0.0015(2)
F7 0.0353(8) 0.0821(12) 0.0370(8) -0.0239(8) -0.0011(6) 0.0074(8)
F8 0.0807(11) 0.0453(9) 0.0286(7) -0.0120(7) 0.0001(7) -0.0377(8)
F9 0.0799(11) 0.0234(7) 0.0358(8) -0.0105(6) -0.0344(8) 0.0041(7)
F10 0.0618(10) 0.0204(7) 0.0487(9) -0.0018(6) -0.0060(7) -0.0046(6)
F11 0.0391(8) 0.0753(11) 0.0190(7) -0.0111(7) -0.0103(6) 0.0017(7)
F12 0.0317(7) 0.0383(8) 0.0635(10) -0.0259(7) -0.0161(7) 0.0071(6)

loop_
_atom_type_symbol
_atom_type_description
_atom_type_scat_dispersion_real
_atom_type_scat_dispersion_imag
_atom_type_scat_source
C C 0.0033 0.0016 'International Tables Vol C Tables 4.2.6.8 and 6.1.1.4'
H H 0.0000 0.0000 'International Tables Vol C Tables 4.2.6.8 and 6.1.1.4'
N N 0.0061 0.0033 'International Tables Vol C Tables 4.2.6.8 and 6.1.1.4'
F F 0.0171 0.0103 'International Tables Vol C Tables 4.2.6.8 and 6.1.1.4'
P P 0.1023 0.0942 'International Tables Vol C Tables 4.2.6.8 and 6.1.1.4'
Fe Fe 0.3463 0.8444 'International Tables Vol C Tables 4.2.6.8 and 6.1.1.4'

loop_
_geom_angle_atom_site_label_1
_geom_angle_atom_site_label_2
_geom_angle_atom_site_label_3
_geom_angle
C29 Fe1 C33 116.29(11)
C29 Fe1 C32 152.41(11)
C33 Fe1 C32 40.75(12)
C29 Fe1 C25 41.61(9)
C33 Fe1 C25 153.44(12)
C32 Fe1 C25 165.00(11)
C29 Fe1 C34 104.45(11)
C33 Fe1 C34 40.31(13)
C32 Fe1 C34 67.90(11)
C25 Fe1 C34 120.40(10)
C29 Fe1 C31 163.16(10)
C33 Fe1 C31 67.51(11)
C32 Fe1 C31 39.97(11)
C25 Fe1 C31 128.69(10)
C34 Fe1 C31 67.16(11)
C29 Fe1 C28 40.54(9)
C33 Fe1 C28 103.96(11)
C32 Fe1 C28 119.26(10)
C25 Fe1 C28 68.67(9)
C34 Fe1 C28 121.49(12)
C31 Fe1 C28 156.30(10)
C29 Fe1 C26 68.83(9)
C33 Fe1 C26 161.31(12)
C32 Fe1 C26 127.47(10)
C25 Fe1 C26 41.04(8)
C34 Fe1 C26 158.34(11)
C31 Fe1 C26 113.25(10)
C28 Fe1 C26 67.53(10)
C29 Fe1 C30 124.30(10)
C33 Fe1 C30 67.31(12)
C32 Fe1 C30 67.53(11)
C25 Fe1 C30 110.02(10)
C34 Fe1 C30 39.62(12)
C31 Fe1 C30 40.13(10)
C28 Fe1 C30 158.88(12)
C26 Fe1 C30 126.27(10)
C29 Fe1 C27 67.76(9)
C33 Fe1 C27 123.17(12)
C32 Fe1 C27 109.03(10)
C25 Fe1 C27 68.16(8)
C34 Fe1 C27 158.23(12)
C31 Fe1 C27 125.31(10)
C28 Fe1 C27 39.61(11)
C26 Fe1 C27 39.94(9)
C30 Fe1 C27 161.07(11)
C22 C1 C2 121.52(18)
C22 C1 H1 119.2
C2 C1 H1 119.2
C3 C2 C1 117.11(17)
C3 C2 C23 124.39(18)
C1 C2 C23 118.42(18)
C4 C3 C2 119.74(18)
C4 C3 H3 120.1
C2 C3 H3 120.1
N5 C4 C3 121.82(18)
N5 C4 H4 119.1
C3 C4 H4 119.1
C4 N5 C22 120.94(16)
C4 N5 C6 120.43(16)
C22 N5 C6 118.63(15)
N5 C6 C7 107.74(15)
N5 C6 H6A 110.2
C7 C6 H6A 110.2
N5 C6 H6B 110.2
C7 C6 H6B 110.2
H6A C6 H6B 108.5
C8 C7 C6 109.50(16)
C8 C7 H7A 109.8
C6 C7 H7A 109.8
C8 C7 H7B 109.8
C6 C7 H7B 109.8
H7A C7 H7B 108.2
C9 C8 C21 119.41(18)
C9 C8 C7 122.40(17)
C21 C8 C7 118.19(17)
C10 C9 C8 120.57(18)
C10 C9 H9 119.7
C8 C9 H9 119.7
C9 C10 C11 120.80(18)
C9 C10 H10 119.6
C11 C10 H10 119.6
C10 C11 C20 119.63(18)
C10 C11 C12 121.58(18)
C20 C11 C12 118.79(17)
C11 C12 C13 109.39(16)
C11 C12 H12A 109.8
C13 C12 H12A 109.8
C11 C12 H12B 109.8
C13 C12 H12B 109.8
H12A C12 H12B 108.2
N14 C13 C12 108.86(16)
N14 C13 H13A 109.9
C12 C13 H13A 109.9
N14 C13 H13B 109.9
C12 C13 H13B 109.9
H13A C13 H13B 108.3
C15 N14 C19 121.64(17)
C15 N14 C13 119.65(17)
C19 N14 C13 118.70(16)
N14 C15 C16 121.14(19)
N14 C15 H15 119.4
C16 C15 H15 119.4
C15 C16 C17 118.89(19)
C15 C16 H16 120.6
C17 C16 H16 120.6
C18 C17 C16 119.07(19)
C18 C17 H17 120.5
C16 C17 H17 120.5
C17 C18 C19 121.14(19)
C17 C18 H18 119.4
C19 C18 H18 119.4
N14 C19 C18 117.99(17)
N14 C19 C20 118.13(16)
C18 C19 C20 123.59(17)
C11 C20 C21 118.99(17)
C11 C20 C19 117.41(17)
C21 C20 C19 123.11(16)
C8 C21 C20 119.87(17)
C8 C21 C22 116.47(17)
C20 C21 C22 123.36(16)
N5 C22 C1 118.58(17)
N5 C22 C21 118.13(16)
C1 C22 C21 123.20(17)
C24 C23 C2 125.1(2)
C24 C23 H23 117.4
C2 C23 H23 117.4
C23 C24 C25 124.9(2)
C23 C24 H24 117.5
C25 C24 H24 117.5
C26 C25 C24 126.1(2)
C26 C25 C29 106.48(19)
C24 C25 C29 127.15(19)
C26 C25 Fe1 69.99(12)
C24 C25 Fe1 121.79(15)
C29 C25 Fe1 68.76(12)
C27 C26 C25 108.2(2)
C27 C26 Fe1 70.59(14)
C25 C26 Fe1 68.97(12)
C27 C26 H26 125.9
C25 C26 H26 125.9
Fe1 C26 H26 126.1
C28 C27 C26 109.0(2)
C28 C27 Fe1 69.63(14)
C26 C27 Fe1 69.47(13)
C28 C27 H27 125.5
C26 C27 H27 125.5
Fe1 C27 H27 127.0
C27 C28 C29 108.7(2)
C27 C28 Fe1 70.76(14)
C29 C28 Fe1 68.77(13)
C27 C28 H28 125.7
C29 C28 H28 125.7
Fe1 C28 H28 126.4
C28 C29 C25 107.7(2)
C28 C29 Fe1 70.69(13)
C25 C29 Fe1 69.63(12)
C28 C29 H29 126.1
C25 C29 H29 126.1
Fe1 C29 H29 125.1
C34 C30 C31 108.1(2)
C34 C30 Fe1 69.83(16)
C31 C30 Fe1 69.80(13)
C34 C30 H30 125.9
C31 C30 H30 125.9
Fe1 C30 H30 126.0
C32 C31 C30 108.3(2)
C32 C31 Fe1 69.40(14)
C30 C31 Fe1 70.08(14)
C32 C31 H31 125.9
C30 C31 H31 125.9
Fe1 C31 H31 126.2
C31 C32 C33 107.5(2)
C31 C32 Fe1 70.63(13)
C33 C32 Fe1 69.46(14)
C31 C32 H32 126.2
C33 C32 H32 126.2
Fe1 C32 H32 125.3
C34 C33 C32 107.8(3)
C34 C33 Fe1 70.42(15)
C32 C33 Fe1 69.80(15)
C34 C33 H33 126.1
C32 C33 H33 126.1
Fe1 C33 H33 125.3
C30 C34 C33 108.2(3)
C30 C34 Fe1 70.55(15)
C33 C34 Fe1 69.27(16)
C30 C34 H34 125.9
C33 C34 H34 125.9
Fe1 C34 H34 125.9
F4 P1 F3 90.54(10)
F4 P1 F1 91.34(10)
F3 P1 F1 91.65(11)
F4 P1 F6 89.64(9)
F3 P1 F6 90.44(10)
F1 P1 F6 177.69(10)
F4 P1 F2 179.64(10)
F3 P1 F2 89.71(9)
F1 P1 F2 88.91(9)
F6 P1 F2 90.10(9)
F4 P1 F5 90.98(9)
F3 P1 F5 178.09(10)
F1 P1 F5 89.48(10)
F6 P1 F5 88.41(9)
F2 P1 F5 88.76(8)
F8 P2 F7 91.32(10)
F8 P2 F11 90.55(9)
F7 P2 F11 90.39(8)
F8 P2 F12 90.15(9)
F7 P2 F12 178.46(10)
F11 P2 F12 89.11(8)
F8 P2 F9 89.93(8)
F7 P2 F9 90.16(8)
F11 P2 F9 179.26(9)
F12 P2 F9 90.33(8)
F8 P2 F10 178.68(9)
F7 P2 F10 89.24(9)
F11 P2 F10 90.64(9)
F12 P2 F10 89.30(8)
F9 P2 F10 88.87(8)

loop_
_geom_bond_atom_site_label_1
_geom_bond_atom_site_label_2
_geom_bond_distance
Fe1 C29 2.028(2)
Fe1 C33 2.030(3)
Fe1 C32 2.034(2)
Fe1 C25 2.039(2)
Fe1 C34 2.045(3)
Fe1 C31 2.050(2)
Fe1 C28 2.053(2)
Fe1 C26 2.053(2)
Fe1 C30 2.054(2)
Fe1 C27 2.068(2)
C1 C22 1.380(3)
C1 C2 1.401(3)
C1 H1 0.9500
C2 C3 1.401(3)
C2 C23 1.449(3)
C3 C4 1.361(3)
C3 H3 0.9500
C4 N5 1.347(2)
C4 H4 0.9500
N5 C22 1.361(2)
N5 C6 1.485(2)
C6 C7 1.515(3)
C6 H6A 0.9900
C6 H6B 0.9900
C7 C8 1.501(3)
C7 H7A 0.9900
C7 H7B 0.9900
C8 C9 1.393(3)
C8 C21 1.403(3)
C9 C10 1.380(3)
C9 H9 0.9500
C10 C11 1.398(3)
C10 H10 0.9500
C11 C20 1.403(3)
C11 C12 1.505(3)
C12 C13 1.512(3)
C12 H12A 0.9900
C12 H12B 0.9900
C13 N14 1.485(2)
C13 H13A 0.9900
C13 H13B 0.9900
N14 C15 1.349(3)
N14 C19 1.363(2)
C15 C16 1.372(3)
C15 H15 0.9500
C16 C17 1.389(3)
C16 H16 0.9500
C17 C18 1.381(3)
C17 H17 0.9500
C18 C19 1.387(3)
C18 H18 0.9500
C19 C20 1.479(3)
C20 C21 1.420(3)
C21 C22 1.480(2)
C23 C24 1.344(3)
C23 H23 0.9500
C24 C25 1.439(3)
C24 H24 0.9500
C25 C26 1.434(3)
C25 C29 1.444(3)
C26 C27 1.407(3)
C26 H26 0.9500
C27 C28 1.396(4)
C27 H27 0.9500
C28 C29 1.414(3)
C28 H28 0.9500
C29 H29 0.9500
C30 C34 1.389(4)
C30 C31 1.408(4)
C30 H30 0.9500
C31 C32 1.396(4)
C31 H31 0.9500
C32 C33 1.415(4)
C32 H32 0.9500
C33 C34 1.404(4)
C33 H33 0.9500
C34 H34 0.9500
P1 F4 1.5817(16)
P1 F3 1.5843(15)
P1 F1 1.5857(17)
P1 F6 1.5906(15)
P1 F2 1.6039(15)
P1 F5 1.6062(14)
P2 F8 1.5886(15)
P2 F7 1.5902(15)
P2 F11 1.5944(14)
P2 F12 1.5947(14)
P2 F9 1.5982(14)
P2 F10 1.6040(15)
